data_7155522
loop_
_publ_author_name
'Zhang, Fangfang'
'Yao, Qiyi'
'Yuan, Yang'
'Xu, Murong'
'Kong, Lingkai'
'Li, Yanzhong'

_publ_section_title
;
 Base-mediated insertion reaction of alkynes into carbon-carbon \s-bonds
 of ethanones: synthesis of hydroxydienone and chromone derivatives.
;
_journal_issue 12
_journal_name_full 'Organic &amp; biomolecular chemistry'
_journal_page_first 2497
_journal_page_last 2500
_journal_paper_doi 10.1039/c7ob00476a
_journal_volume 15
_journal_year 2017
_chemical_formula_sum 'C29 H21 Br O2'
_chemical_formula_weight 481.37
_chemical_name_systematic
; 
 ? 
;
_space_group_crystal_system triclinic
_space_group_IT_number 2
_space_group_name_Hall '-P 1'
_space_group_name_H-M_alt 'P -1'
_symmetry_space_group_name_Hall '-P 1'
_symmetry_space_group_name_H-M 'P -1'
_atom_sites_solution_hydrogens geom
_audit_creation_method SHELXL-2013
_audit_update_record
;
2016-12-07 deposited with the CCDC.
2017-02-27 downloaded from the CCDC.
;
_cell_angle_alpha 74.381(3)
_cell_angle_beta 81.572(3)
_cell_angle_gamma 79.622(3)
_cell_formula_units_Z 2
_cell_length_a 8.1053(11)
_cell_length_b 10.2013(13)
_cell_length_c 14.6738(19)
_cell_measurement_reflns_used 1725
_cell_measurement_temperature 293(2)
_cell_measurement_theta_max 43.983
_cell_measurement_theta_min 4.462
_cell_volume 1143.2(3)
_computing_cell_refinement 'Bruker SMART'
_computing_data_collection 'Bruker SMART'
_computing_data_reduction 'Bruker SHELXTL'
_computing_molecular_graphics 'Bruker SHELXTL'
_computing_publication_material 'Bruker SHELXTL'
_computing_structure_refinement 'SHELXL-2013 (Sheldrick, 2013)'
_computing_structure_solution 'Bruker SHELXTL'
_diffrn_ambient_temperature 293(2)
_diffrn_measured_fraction_theta_full 0.999
_diffrn_measured_fraction_theta_max 0.999
_diffrn_measurement_device_type 'CCD area detector'
_diffrn_measurement_method 'phi and omega scans'
_diffrn_radiation_type MoK\a
_diffrn_radiation_wavelength 0.71073
_diffrn_reflns_av_R_equivalents 0.0219
_diffrn_reflns_av_unetI/netI 0.0473
_diffrn_reflns_Laue_measured_fraction_full 0.999
_diffrn_reflns_Laue_measured_fraction_max 0.999
_diffrn_reflns_limit_h_max 9
_diffrn_reflns_limit_h_min -8
_diffrn_reflns_limit_k_max 12
_diffrn_reflns_limit_k_min -11
_diffrn_reflns_limit_l_max 17
_diffrn_reflns_limit_l_min -17
_diffrn_reflns_number 6653
_diffrn_reflns_point_group_measured_fraction_full 0.999
_diffrn_reflns_point_group_measured_fraction_max 0.999
_diffrn_reflns_theta_full 25.242
_diffrn_reflns_theta_max 25.494
_diffrn_reflns_theta_min 1.449
_exptl_absorpt_coefficient_mu 1.821
_exptl_absorpt_correction_T_max 0.7456
_exptl_absorpt_correction_T_min 0.6453
_exptl_absorpt_correction_type multi-scan
_exptl_absorpt_process_details sadabs
_exptl_crystal_colour colorless
_exptl_crystal_density_diffrn 1.398
_exptl_crystal_description prismatic
_exptl_crystal_F_000 492
_exptl_crystal_size_max 0.200
_exptl_crystal_size_mid 0.160
_exptl_crystal_size_min 0.130
_refine_diff_density_max 0.902
_refine_diff_density_min -0.300
_refine_diff_density_rms 0.065
_refine_ls_extinction_method none
_refine_ls_goodness_of_fit_ref 1.025
_refine_ls_hydrogen_treatment constr
_refine_ls_matrix_type full
_refine_ls_number_parameters 290
_refine_ls_number_reflns 4253
_refine_ls_number_restraints 1
_refine_ls_restrained_S_all 1.027
_refine_ls_R_factor_all 0.0812
_refine_ls_R_factor_gt 0.0517
_refine_ls_shift/su_max 0.000
_refine_ls_shift/su_mean 0.000
_refine_ls_structure_factor_coef Fsqd
_refine_ls_weighting_details 'w=1/[\s^2^(Fo^2^)+(0.0869P)^2^] where P=(Fo^2^+2Fc^2^)/3'
_refine_ls_weighting_scheme calc
_refine_ls_wR_factor_gt 0.1353
_refine_ls_wR_factor_ref 0.1500
_reflns_Friedel_coverage 0.000
_reflns_number_gt 2804
_reflns_number_total 4253
_reflns_threshold_expression 'I > 2\s(I)'
_cod_data_source_file c7ob00476a2.cif
_cod_data_source_block cd16417
_cod_depositor_comments 'Adding full bibliography for 7155522--7155523.cif.'
_cod_database_code 7155522
_shelx_space_group_comment
; 
The symmetry employed for this shelxl refinement is uniquely defined 
by the following loop, which should always be used as a source of 
symmetry information in preference to the above space-group names. 
They are only intended as comments. 
;
_shelx_estimated_absorpt_t_min 0.712
_shelx_estimated_absorpt_t_max 0.798
_shelxl_version_number 2013-4

loop_
_space_group_symop_operation_xyz
'x, y, z'
'-x, -y, -z'

loop_
_atom_site_label
_atom_site_type_symbol
_atom_site_fract_x
_atom_site_fract_y
_atom_site_fract_z
_atom_site_U_iso_or_equiv
_atom_site_adp_type
_atom_site_occupancy
_atom_site_site_symmetry_order
_atom_site_calc_flag
_atom_site_refinement_flags_posn
_atom_site_refinement_flags_adp
Br1 Br 1.53427(6) 0.75767(6) 0.59835(3) 0.0869(2) Uani 1 1 d . .
O1 O 1.1012(4) 1.1863(2) 0.60972(16) 0.0589(7) Uani 1 1 d . .
H1 H 1.1425 1.1456 0.5687 0.088 Uiso 1 1 calc R U
O2 O 1.2086(4) 0.9980(2) 0.53465(16) 0.0608(7) Uani 1 1 d . .
C1 C 1.0323(5) 0.7093(4) 0.6074(2) 0.0554(9) Uani 1 1 d . U
H1A H 0.9262 0.7608 0.6136 0.067 Uiso 1 1 calc R U
C2 C 1.0480(7) 0.5785(4) 0.5982(3) 0.0724(12) Uani 1 1 d . .
H2 H 0.9519 0.5416 0.5966 0.087 Uiso 1 1 calc R U
C3 C 1.2031(8) 0.5005(4) 0.5914(3) 0.0775(13) Uani 1 1 d . .
H3 H 1.2114 0.4110 0.5855 0.093 Uiso 1 1 calc R U
C4 C 1.3450(6) 0.5526(4) 0.5930(3) 0.0721(12) Uani 1 1 d . .
H4 H 1.4498 0.4981 0.5901 0.086 Uiso 1 1 calc R U
C5 C 1.3334(5) 0.6868(4) 0.5990(2) 0.0531(9) Uani 1 1 d . .
C6 C 1.1799(5) 0.7668(3) 0.6074(2) 0.0434(7) Uani 1 1 d . U
C7 C 1.1571(4) 0.9147(3) 0.6110(2) 0.0432(8) Uani 1 1 d . .
C8 C 1.0787(4) 0.9575(3) 0.6919(2) 0.0379(7) Uani 1 1 d . .
C9 C 1.0576(4) 1.0986(3) 0.6870(2) 0.0410(7) Uani 1 1 d . .
C10 C 0.9843(4) 1.1641(3) 0.7658(2) 0.0421(7) Uani 1 1 d . .
C11 C 0.8718(5) 1.2848(3) 0.7452(3) 0.0553(9) Uani 1 1 d . .
H11 H 0.8410 1.3209 0.6838 0.066 Uiso 1 1 calc R U
C12 C 0.8048(6) 1.3522(4) 0.8156(3) 0.0732(12) Uani 1 1 d . .
H12 H 0.7272 1.4321 0.8018 0.088 Uiso 1 1 calc R U
C13 C 0.8532(6) 1.3008(4) 0.9054(3) 0.0730(12) Uani 1 1 d . .
H13 H 0.8091 1.3465 0.9526 0.088 Uiso 1 1 calc R U
C14 C 0.9666(5) 1.1822(4) 0.9262(3) 0.0631(10) Uani 1 1 d . .
H14 H 0.9997 1.1481 0.9872 0.076 Uiso 1 1 calc R U
C15 C 1.0317(4) 1.1132(3) 0.8567(2) 0.0471(8) Uani 1 1 d . .
H15 H 1.1076 1.0324 0.8712 0.056 Uiso 1 1 calc R U
C16 C 1.0189(4) 0.8537(3) 0.7780(2) 0.0365(7) Uani 1 1 d . .
C17 C 0.8609(4) 0.8641(3) 0.8203(2) 0.0408(7) Uani 1 1 d . .
H17 H 0.8405 0.7947 0.8747 0.049 Uiso 1 1 calc R U
C18 C 0.7150(4) 0.9693(3) 0.7933(2) 0.0415(7) Uani 1 1 d . .
C19 C 0.6750(4) 1.0229(4) 0.7005(2) 0.0522(9) Uani 1 1 d . .
H19 H 0.7409 0.9903 0.6515 0.063 Uiso 1 1 calc R U
C20 C 0.5380(5) 1.1244(4) 0.6802(3) 0.0676(11) Uani 1 1 d . .
H20 H 0.5121 1.1598 0.6178 0.081 Uiso 1 1 calc R U
C21 C 0.4398(5) 1.1732(4) 0.7522(3) 0.0702(12) Uani 1 1 d . .
H21 H 0.3488 1.2425 0.7381 0.084 Uiso 1 1 calc R U
C22 C 0.4750(5) 1.1208(4) 0.8430(3) 0.0668(11) Uani 1 1 d . .
H22 H 0.4080 1.1539 0.8915 0.080 Uiso 1 1 calc R U
C23 C 0.6097(5) 1.0183(4) 0.8642(2) 0.0557(9) Uani 1 1 d . .
H23 H 0.6307 0.9812 0.9274 0.067 Uiso 1 1 calc R U
C24 C 1.1460(4) 0.7360(3) 0.8204(2) 0.0391(7) Uani 1 1 d . .
C25 C 1.1053(5) 0.6043(3) 0.8536(2) 0.0507(9) Uani 1 1 d . .
H25 H 0.9972 0.5888 0.8499 0.061 Uiso 1 1 calc R U
C26 C 1.2228(6) 0.4961(4) 0.8922(3) 0.0643(11) Uani 1 1 d . .
H26 H 1.1939 0.4079 0.9136 0.077 Uiso 1 1 calc R U
C27 C 1.3821(6) 0.5170(4) 0.8993(3) 0.0685(11) Uani 1 1 d . .
H27 H 1.4608 0.4436 0.9260 0.082 Uiso 1 1 calc R U
C28 C 1.4249(5) 0.6471(4) 0.8667(3) 0.0599(10) Uani 1 1 d . .
H28 H 1.5328 0.6620 0.8715 0.072 Uiso 1 1 calc R U
C29 C 1.3078(4) 0.7555(3) 0.8269(2) 0.0467(8) Uani 1 1 d . .
H29 H 1.3382 0.8430 0.8041 0.056 Uiso 1 1 calc R U

loop_
_atom_site_aniso_label
_atom_site_aniso_U_11
_atom_site_aniso_U_22
_atom_site_aniso_U_33
_atom_site_aniso_U_23
_atom_site_aniso_U_13
_atom_site_aniso_U_12
Br1 0.0557(3) 0.1244(5) 0.0880(4) -0.0410(3) 0.0124(2) -0.0265(3)
O1 0.095(2) 0.0416(13) 0.0375(13) -0.0087(10) 0.0082(12) -0.0170(13)
O2 0.091(2) 0.0507(14) 0.0410(13) -0.0136(11) 0.0172(12) -0.0277(14)
C1 0.077(3) 0.052(2) 0.0416(19) -0.0121(16) -0.0182(18) -0.0097(17)
C2 0.102(4) 0.066(3) 0.061(2) -0.010(2) -0.024(2) -0.038(3)
C3 0.125(5) 0.047(2) 0.069(3) -0.020(2) -0.022(3) -0.017(3)
C4 0.094(4) 0.060(2) 0.061(2) -0.025(2) -0.009(2) 0.007(2)
C5 0.061(2) 0.057(2) 0.0437(19) -0.0211(17) 0.0024(16) -0.0077(18)
C6 0.061(2) 0.0411(17) 0.0293(15) -0.0117(13) 0.0015(14) -0.0106(15)
C7 0.050(2) 0.0455(18) 0.0373(17) -0.0130(15) -0.0012(14) -0.0147(15)
C8 0.0411(18) 0.0386(17) 0.0343(16) -0.0077(13) -0.0028(13) -0.0094(14)
C9 0.0436(18) 0.0412(18) 0.0376(17) -0.0065(14) -0.0041(14) -0.0097(14)
C10 0.0465(19) 0.0377(17) 0.0438(18) -0.0149(14) 0.0030(14) -0.0097(14)
C11 0.061(2) 0.046(2) 0.058(2) -0.0154(17) 0.0012(18) -0.0073(17)
C12 0.073(3) 0.050(2) 0.091(3) -0.024(2) 0.012(2) -0.002(2)
C13 0.087(3) 0.067(3) 0.072(3) -0.039(2) 0.024(2) -0.022(2)
C14 0.078(3) 0.074(3) 0.047(2) -0.0246(19) 0.0019(19) -0.027(2)
C15 0.052(2) 0.0475(19) 0.0455(19) -0.0156(16) -0.0026(15) -0.0118(16)
C16 0.0415(18) 0.0376(16) 0.0321(15) -0.0102(13) -0.0041(13) -0.0078(14)
C17 0.0465(19) 0.0394(17) 0.0358(16) -0.0055(14) -0.0029(14) -0.0116(14)
C18 0.0368(17) 0.0433(18) 0.0428(18) -0.0060(15) -0.0025(14) -0.0102(14)
C19 0.048(2) 0.063(2) 0.048(2) -0.0149(17) -0.0088(16) -0.0107(18)
C20 0.055(2) 0.083(3) 0.057(2) 0.003(2) -0.022(2) -0.008(2)
C21 0.041(2) 0.071(3) 0.084(3) 0.000(2) -0.010(2) 0.0038(19)
C22 0.047(2) 0.076(3) 0.065(3) -0.012(2) 0.0017(19) 0.005(2)
C23 0.048(2) 0.065(2) 0.046(2) -0.0053(17) -0.0032(16) -0.0013(18)
C24 0.0407(18) 0.0423(18) 0.0342(16) -0.0124(14) -0.0026(13) -0.0029(14)
C25 0.050(2) 0.0440(19) 0.057(2) -0.0106(17) -0.0101(16) -0.0039(16)
C26 0.077(3) 0.044(2) 0.065(2) -0.0078(18) -0.007(2) 0.002(2)
C27 0.067(3) 0.065(3) 0.062(2) -0.014(2) -0.011(2) 0.022(2)
C28 0.043(2) 0.074(3) 0.062(2) -0.020(2) -0.0103(17) 0.0042(19)
C29 0.048(2) 0.0494(19) 0.0437(18) -0.0158(15) -0.0001(15) -0.0064(16)

loop_
_atom_type_symbol
_atom_type_description
_atom_type_scat_dispersion_real
_atom_type_scat_dispersion_imag
_atom_type_scat_source
C C 0.0033 0.0016 'International Tables Vol C Tables 4.2.6.8 and 6.1.1.4'
H H 0.0000 0.0000 'International Tables Vol C Tables 4.2.6.8 and 6.1.1.4'
O O 0.0106 0.0060 'International Tables Vol C Tables 4.2.6.8 and 6.1.1.4'
Br Br -0.2901 2.4595 'International Tables Vol C Tables 4.2.6.8 and 6.1.1.4'

loop_
_geom_angle_atom_site_label_1
_geom_angle_atom_site_label_2
_geom_angle_atom_site_label_3
_geom_angle
C9 O1 H1 109.5
C2 C1 C6 119.4(4)
C2 C1 H1A 120.3
C6 C1 H1A 120.3
C1 C2 C3 120.9(4)
C1 C2 H2 119.6
C3 C2 H2 119.6
C4 C3 C2 120.6(4)
C4 C3 H3 119.7
C2 C3 H3 119.7
C3 C4 C5 119.9(4)
C3 C4 H4 120.1
C5 C4 H4 120.1
C6 C5 C4 121.0(4)
C6 C5 Br1 120.2(3)
C4 C5 Br1 118.8(3)
C5 C6 C1 118.3(3)
C5 C6 C7 124.1(3)
C1 C6 C7 117.5(3)
O2 C7 C8 123.0(3)
O2 C7 C6 115.4(3)
C8 C7 C6 121.6(3)
C7 C8 C9 117.3(3)
C7 C8 C16 119.7(3)
C9 C8 C16 122.9(3)
O1 C9 C8 121.3(3)
O1 C9 C10 112.8(3)
C8 C9 C10 125.8(3)
C15 C10 C11 119.3(3)
C15 C10 C9 122.3(3)
C11 C10 C9 118.3(3)
C10 C11 C12 120.4(4)
C10 C11 H11 119.8
C12 C11 H11 119.8
C13 C12 C11 119.8(4)
C13 C12 H12 120.1
C11 C12 H12 120.1
C12 C13 C14 120.3(4)
C12 C13 H13 119.9
C14 C13 H13 119.9
C13 C14 C15 120.2(4)
C13 C14 H14 119.9
C15 C14 H14 119.9
C10 C15 C14 120.1(3)
C10 C15 H15 120.0
C14 C15 H15 120.0
C17 C16 C24 119.1(3)
C17 C16 C8 123.5(3)
C24 C16 C8 117.3(3)
C16 C17 C18 129.4(3)
C16 C17 H17 115.3
C18 C17 H17 115.3
C19 C18 C23 117.5(3)
C19 C18 C17 123.9(3)
C23 C18 C17 118.6(3)
C20 C19 C18 120.5(4)
C20 C19 H19 119.7
C18 C19 H19 119.7
C21 C20 C19 120.2(3)
C21 C20 H20 119.9
C19 C20 H20 119.9
C22 C21 C20 120.2(4)
C22 C21 H21 119.9
C20 C21 H21 119.9
C21 C22 C23 120.2(4)
C21 C22 H22 119.9
C23 C22 H22 119.9
C22 C23 C18 121.3(3)
C22 C23 H23 119.3
C18 C23 H23 119.3
C29 C24 C25 118.1(3)
C29 C24 C16 121.0(3)
C25 C24 C16 120.9(3)
C26 C25 C24 120.8(3)
C26 C25 H25 119.6
C24 C25 H25 119.6
C27 C26 C25 120.5(4)
C27 C26 H26 119.7
C25 C26 H26 119.7
C26 C27 C28 119.5(3)
C26 C27 H27 120.2
C28 C27 H27 120.2
C27 C28 C29 120.0(4)
C27 C28 H28 120.0
C29 C28 H28 120.0
C28 C29 C24 121.0(3)
C28 C29 H29 119.5
C24 C29 H29 119.5

loop_
_geom_bond_atom_site_label_1
_geom_bond_atom_site_label_2
_geom_bond_distance
Br1 C5 1.895(4)
O1 C9 1.290(4)
O1 H1 0.8200
O2 C7 1.276(4)
C1 C2 1.358(5)
C1 C6 1.424(5)
C1 H1A 0.9300
C2 C3 1.368(7)
C2 H2 0.9300
C3 C4 1.357(7)
C3 H3 0.9300
C4 C5 1.381(5)
C4 H4 0.9300
C5 C6 1.368(5)
C6 C7 1.501(4)
C7 C8 1.401(4)
C8 C9 1.403(4)
C8 C16 1.496(4)
C9 C10 1.485(4)
C10 C15 1.379(4)
C10 C11 1.384(5)
C11 C12 1.384(5)
C11 H11 0.9300
C12 C13 1.368(6)
C12 H12 0.9300
C13 C14 1.373(6)
C13 H13 0.9300
C14 C15 1.381(5)
C14 H14 0.9300
C15 H15 0.9300
C16 C17 1.338(4)
C16 C24 1.493(4)
C17 C18 1.469(4)
C17 H17 0.9300
C18 C19 1.387(4)
C18 C23 1.389(5)
C19 C20 1.383(5)
C19 H19 0.9300
C20 C21 1.374(6)
C20 H20 0.9300
C21 C22 1.348(5)
C21 H21 0.9300
C22 C23 1.377(5)
C22 H22 0.9300
C23 H23 0.9300
C24 C29 1.382(5)
C24 C25 1.382(4)
C25 C26 1.375(5)
C25 H25 0.9300
C26 C27 1.369(6)
C26 H26 0.9300
C27 C28 1.373(6)
C27 H27 0.9300
C28 C29 1.379(5)
C28 H28 0.9300
C29 H29 0.9300

loop_
_geom_hbond_atom_site_label_D
_geom_hbond_atom_site_label_H
_geom_hbond_atom_site_label_A
_geom_hbond_distance_DH
_geom_hbond_distance_HA
_geom_hbond_distance_DA
_geom_hbond_angle_DHA
O1 H1 O2 0.82 1.69 2.433(3) 150.5
O1 H1 O2 0.82 1.69 2.433(3) 150.5
O1 H1 O2 0.82 1.69 2.433(3) 150.5
O1 H1 O2 0.82 1.69 2.433(3) 150.5

loop_
_geom_torsion_atom_site_label_1
_geom_torsion_atom_site_label_2
_geom_torsion_atom_site_label_3
_geom_torsion_atom_site_label_4
_geom_torsion
C6 C1 C2 C3 1.6(6)
C1 C2 C3 C4 -0.4(6)
C2 C3 C4 C5 -1.8(6)
C3 C4 C5 C6 2.9(6)
C3 C4 C5 Br1 -178.7(3)
C4 C5 C6 C1 -1.6(5)
Br1 C5 C6 C1 179.9(2)
C4 C5 C6 C7 -177.9(3)
Br1 C5 C6 C7 3.7(4)
C2 C1 C6 C5 -0.6(5)
C2 C1 C6 C7 175.9(3)
C5 C6 C7 O2 66.6(4)
C1 C6 C7 O2 -109.7(3)
C5 C6 C7 C8 -115.7(4)
C1 C6 C7 C8 68.0(4)
O2 C7 C8 C9 -0.1(5)
C6 C7 C8 C9 -177.6(3)
O2 C7 C8 C16 178.8(3)
C6 C7 C8 C16 1.3(4)
C7 C8 C9 O1 3.3(5)
C16 C8 C9 O1 -175.7(3)
C7 C8 C9 C10 -177.3(3)
C16 C8 C9 C10 3.7(5)
O1 C9 C10 C15 -133.8(3)
C8 C9 C10 C15 46.7(5)
O1 C9 C10 C11 42.4(4)
C8 C9 C10 C11 -137.0(3)
C15 C10 C11 C12 -1.4(5)
C9 C10 C11 C12 -177.7(3)
C10 C11 C12 C13 1.5(6)
C11 C12 C13 C14 -0.6(6)
C12 C13 C14 C15 -0.5(6)
C11 C10 C15 C14 0.3(5)
C9 C10 C15 C14 176.5(3)
C13 C14 C15 C10 0.7(6)
C7 C8 C16 C17 -126.0(3)
C9 C8 C16 C17 52.9(4)
C7 C8 C16 C24 56.6(4)
C9 C8 C16 C24 -124.5(3)
C24 C16 C17 C18 179.6(3)
C8 C16 C17 C18 2.3(5)
C16 C17 C18 C19 42.3(5)
C16 C17 C18 C23 -137.9(4)
C23 C18 C19 C20 1.9(5)
C17 C18 C19 C20 -178.3(3)
C18 C19 C20 C21 -0.1(6)
C19 C20 C21 C22 -1.0(6)
C20 C21 C22 C23 0.1(6)
C21 C22 C23 C18 1.8(6)
C19 C18 C23 C22 -2.8(5)
C17 C18 C23 C22 177.4(3)
C17 C16 C24 C29 -137.4(3)
C8 C16 C24 C29 40.1(4)
C17 C16 C24 C25 43.0(4)
C8 C16 C24 C25 -139.5(3)
C29 C24 C25 C26 0.1(5)
C16 C24 C25 C26 179.7(3)
C24 C25 C26 C27 0.7(6)
C25 C26 C27 C28 -0.7(6)
C26 C27 C28 C29 -0.2(6)
C27 C28 C29 C24 1.0(5)
C25 C24 C29 C28 -0.9(5)
C16 C24 C29 C28 179.4(3)
